data_4504143
loop_
_publ_author_name
'Kodama, Koichi'
'Kobayashi, Yuka'
'Saigo, Kazuhiko'

_publ_section_title
;
 Role of the Relative Molecular Length of the Components in Ternary
 Inclusion Crystals in the Chiral Recognition and Assembly of
 Supramolecular Helical Architectures
;
_journal_issue 5
_journal_name_full 'Crystal Growth &amp; Design'
_journal_page_first 935
_journal_paper_doi 10.1021/cg060849c
_journal_volume 7
_journal_year 2007
_chemical_absolute_configuration rm
_chemical_formula_moiety 'C34 H41 N O4 '
_chemical_formula_sum 'C34 H41 N O4'
_chemical_formula_weight 527.70
_space_group_IT_number 5
_symmetry_cell_setting monoclinic
_symmetry_Int_Tables_number 5
_symmetry_space_group_name_Hall 'C 2y'
_symmetry_space_group_name_H-M 'C 1 2 1'
_cell_angle_alpha 90
_cell_angle_beta 109.505(6)
_cell_angle_gamma 90
_cell_formula_units_Z 4
_cell_length_a 38.870(6)
_cell_length_b 5.9890(7)
_cell_length_c 13.752(3)
_cell_measurement_temperature 296.1
_cell_volume 3017.6(9)
_computing_cell_refinement Unknown
_computing_data_collection Unknown
_computing_data_reduction CrystalStructure
_computing_publication_material 'CrystalStructure 3.6.0'
_computing_structure_refinement CRYSTALS
_computing_structure_solution SIR92
_diffrn_measured_fraction_theta_full 0.6828
_diffrn_measured_fraction_theta_max 0.6828
_diffrn_measurement_device_type CCD
_diffrn_measurement_method \w
_diffrn_radiation_type 'Mo K\a'
_diffrn_radiation_wavelength 0.7107
_diffrn_reflns_limit_h_max 44
_diffrn_reflns_limit_h_min 0
_diffrn_reflns_limit_k_max 6
_diffrn_reflns_limit_k_min 0
_diffrn_reflns_limit_l_max 14
_diffrn_reflns_limit_l_min -13
_diffrn_reflns_number 2005
_diffrn_reflns_theta_full 25.00
_diffrn_reflns_theta_max 25.00
_exptl_absorpt_coefficient_mu 0.075
_exptl_absorpt_correction_type none
_exptl_crystal_colour colorless
_exptl_crystal_density_diffrn 1.161
_exptl_crystal_density_method 'not measured'
_exptl_crystal_description needle
_exptl_crystal_F_000 1136.00
_exptl_crystal_size_max 0.50
_exptl_crystal_size_mid 0.20
_exptl_crystal_size_min 0.10
_refine_diff_density_max 0.32
_refine_diff_density_min -0.75
_refine_ls_extinction_method none
_refine_ls_goodness_of_fit_ref 1.168
_refine_ls_hydrogen_treatment refall
_refine_ls_number_parameters 391
_refine_ls_number_reflns 761
_refine_ls_R_factor_gt 0.0590
_refine_ls_shift/su_max 0.0000
_refine_ls_structure_factor_coef F
_refine_ls_weighting_details 'w = 1/[0.0010Fo^2^ + 3.0000\s(Fo^2^) + 0.5000]'
_refine_ls_weighting_scheme calc
_refine_ls_wR_factor_ref 0.0650
_reflns_number_gt 761
_reflns_number_total 2005
_reflns_threshold_expression F^2^>2.0\s(F^2^)
_cod_data_source_file cg060849csi20061127_100443.cif
_cod_data_source_block (1S,2R)-1_2c_(R)-3d
_cod_original_formula_sum 'C34 H41 N O4 '
_cod_database_code 4504143

loop_
_symmetry_equiv_pos_site_id
_symmetry_equiv_pos_as_xyz
1 +X,+Y,+Z
2 -X,+Y,-Z
3 1/2+X,1/2+Y,+Z
4 1/2-X,1/2+Y,-Z

loop_
_atom_site_label
_atom_site_type_symbol
_atom_site_fract_x
_atom_site_fract_y
_atom_site_fract_z
_atom_site_U_iso_or_equiv
_atom_site_adp_type
_atom_site_occupancy
_atom_site_symmetry_multiplicity
_atom_site_calc_flag
_atom_site_refinement_flags
O(1) O -0.2006(3) -0.335(2) -0.1180(7) 0.050(4) Uani 1.00 1 d .
O(2) O -0.1447(3) 0.478(2) 0.0450(8) 0.051(4) Uani 1.00 1 d .
O(3) O -0.1850(3) 0.202(2) 0.1167(9) 0.067(5) Uani 1.00 1 d .
O(4) O -0.2137(3) -0.123(2) 0.1107(9) 0.067(5) Uani 1.00 1 d .
N(5) N -0.2511(3) -0.018(2) -0.0955(9) 0.047(5) Uani 1.00 1 d .
C(6) C -0.1595(5) -0.064(3) 0.249(1) 0.040(7) Uani 1.00 1 d .
C(7) C -0.0688(6) 0.344(3) 0.056(2) 0.052(8) Uani 1.00 1 d .
C(8) C -0.2935(5) -0.104(4) -0.482(2) 0.063(8) Uani 1.00 1 d .
C(9) C -0.2526(4) -0.025(3) -0.276(1) 0.034(6) Uani 1.00 1 d .
C(10) C -0.1701(4) -0.055(3) -0.192(2) 0.042(7) Uani 1.00 1 d .
C(11) C -0.2291(5) 0.026(2) -0.1652(13) 0.040(7) Uani 1.00 1 d .
C(12) C -0.2696(4) -0.227(3) -0.307(1) 0.041(7) Uani 1.00 1 d .
C(13) C -0.0782(4) 0.419(3) 0.136(2) 0.036(7) Uani 1.00 1 d .
C(14) C -0.1606(5) -0.270(3) 0.296(2) 0.061(8) Uani 1.00 1 d .
C(15) C -0.1927(4) -0.102(2) -0.123(1) 0.046(7) Uani 1.00 1 d .
C(16) C -0.2546(5) 0.132(3) -0.350(2) 0.050(7) Uani 1.00 1 d .
C(17) C -0.2907(4) -0.270(3) -0.407(2) 0.059(8) Uani 1.00 1 d .
C(18) C -0.1882(5) 0.008(4) 0.1511(13) 0.048(8) Uani 1.00 1 d .
C(19) C -0.1340(6) -0.338(3) 0.384(2) 0.067(8) Uani 1.00 1 d .
C(20) C -0.2749(5) 0.094(3) -0.452(2) 0.062(8) Uani 1.00 1 d .
C(21) C -0.0375(6) 0.215(3) 0.081(2) 0.059(8) Uani 1.00 1 d .
C(22) C -0.0160(5) 0.163(3) 0.180(2) 0.061(9) Uani 1.00 1 d .
C(23) C -0.1115(5) 0.567(2) 0.118(1) 0.060(8) Uani 1.00 1 d .
C(24) C -0.1494(5) -0.146(3) -0.335(2) 0.069(9) Uani 1.00 1 d .
C(25) C -0.1519(5) 0.142(3) -0.182(2) 0.069(9) Uani 1.00 1 d .
C(26) C -0.0273(6) 0.242(3) 0.256(2) 0.077(10) Uani 1.00 1 d .
C(27) C -0.0580(6) 0.371(3) 0.238(2) 0.058(9) Uani 1.00 1 d .
C(28) C -0.1692(5) -0.203(3) -0.272(2) 0.065(8) Uani 1.00 1 d .
C(29) C -0.1290(6) 0.060(3) 0.295(2) 0.083(8) Uani 1.00 1 d .
C(30) C 0.0463(5) -0.341(3) 0.1658(13) 0.095(8) Uani 1.00 1 d .
C(31) C -0.1039(6) -0.208(4) 0.431(2) 0.077(9) Uani 1.00 1 d .
C(32) C -0.1305(4) 0.052(4) -0.322(2) 0.059(8) Uani 1.00 1 d .
C(33) C -0.1316(5) 0.199(3) -0.245(2) 0.067(9) Uani 1.00 1 d .
C(34) C 0.0185(5) 0.020(3) 0.195(1) 0.078(8) Uani 1.00 1 d .
C(35) C -0.0750(7) -0.278(4) 0.529(2) 0.125(10) Uani 1.00 1 d .
C(36) C -0.1052(4) 0.795(2) 0.0766(13) 0.074(7) Uani 1.00 1 d .
C(37) C 0.0103(5) -0.211(3) 0.159(2) 0.097(10) Uani 1.00 1 d .
C(38) C -0.1014(5) -0.009(3) 0.386(2) 0.093(9) Uani 1.00 1 d .
C(39) C -0.0461(10) -0.382(7) 0.525(2) 0.36(2) Uani 1.00 1 d .
H(1) H -0.2651 0.1083 -0.0903 0.053 Uiso 1.00 1 c R
H(2) H -0.2349 -0.0570 -0.0289 0.053 Uiso 1.00 1 c R
H(3) H -0.2670 -0.1404 -0.1233 0.053 Uiso 1.00 1 c R
H(4) H -0.0830 0.3817 -0.0133 0.060 Uiso 1.00 1 c R
H(5) H -0.3095 -0.1252 -0.5505 0.071 Uiso 1.00 1 c R
H(6) H -0.2242 0.1817 -0.1612 0.051 Uiso 1.00 1 c R
H(7) H -0.2676 -0.3373 -0.2554 0.052 Uiso 1.00 1 c R
H(8) H -0.1817 -0.3597 0.2657 0.071 Uiso 1.00 1 c R
H(9) H -0.1796 -0.0513 -0.0549 0.053 Uiso 1.00 1 c R
H(10) H -0.2418 0.2688 -0.3291 0.059 Uiso 1.00 1 c R
H(11) H -0.3021 -0.4113 -0.4272 0.068 Uiso 1.00 1 c R
H(12) H -0.1352 -0.4795 0.4142 0.078 Uiso 1.00 1 c R
H(13) H -0.2749 0.2033 -0.5017 0.073 Uiso 1.00 1 c R
H(14) H -0.0299 0.1663 0.0253 0.077 Uiso 1.00 1 c R
H(15) H -0.1150 0.5885 0.1827 0.077 Uiso 1.00 1 c R
H(16) H -0.1487 -0.2471 -0.3874 0.083 Uiso 1.00 1 c R
H(17) H -0.1534 0.2441 -0.1310 0.085 Uiso 1.00 1 c R
H(18) H -0.0135 0.2032 0.3251 0.096 Uiso 1.00 1 c R
H(19) H -0.0638 0.4392 0.2928 0.073 Uiso 1.00 1 c R
H(20) H -0.1819 -0.3412 -0.2782 0.075 Uiso 1.00 1 c R
H(21) H -0.1271 0.1935 0.2603 0.090 Uiso 1.00 1 c R
H(22) H 0.0506 -0.3238 0.1021 0.114 Uiso 1.00 1 c R
H(23) H 0.0449 -0.4953 0.1799 0.114 Uiso 1.00 1 c R
H(24) H 0.0657 -0.2745 0.2195 0.114 Uiso 1.00 1 c R
H(25) H -0.1171 0.0884 -0.3664 0.075 Uiso 1.00 1 c R
H(26) H -0.1185 0.3359 -0.2363 0.083 Uiso 1.00 1 c R
H(27) H 0.0319 0.0859 0.1556 0.086 Uiso 1.00 1 c R
H(28) H 0.0329 0.0220 0.2658 0.086 Uiso 1.00 1 c R
H(29) H -0.0651 -0.1464 0.5666 0.132 Uiso 1.00 1 c R
H(30) H -0.0862 -0.3655 0.5681 0.132 Uiso 1.00 1 c R
H(31) H -0.0901 0.7747 0.0354 0.085 Uiso 1.00 1 c R
H(32) H -0.0940 0.8983 0.1302 0.085 Uiso 1.00 1 c R
H(33) H -0.1283 0.8508 0.0350 0.085 Uiso 1.00 1 c R
H(34) H -0.0062 -0.2130 0.0903 0.113 Uiso 1.00 1 c R
H(35) H -0.0007 -0.2835 0.2031 0.114 Uiso 1.00 1 c R
H(36) H -0.0802 0.0786 0.4171 0.093 Uiso 1.00 1 c R
H(37) H -0.0520 -0.5369 0.5219 0.383 Uiso 1.00 1 c R
H(38) H -0.0239 -0.3565 0.5797 0.383 Uiso 1.00 1 c R
H(39) H -0.0434 -0.3378 0.4615 0.383 Uiso 1.00 1 c R

loop_
_atom_site_aniso_label
_atom_site_aniso_U_11
_atom_site_aniso_U_22
_atom_site_aniso_U_33
_atom_site_aniso_U_12
_atom_site_aniso_U_13
_atom_site_aniso_U_23
O(1) 0.046(7) 0.038(6) 0.060(9) -0.007(5) 0.012(6) -0.000(6)
O(2) 0.022(8) 0.060(7) 0.061(10) 0.001(6) -0.000(6) 0.002(6)
O(3) 0.065(9) 0.059(8) 0.068(12) -0.001(7) 0.011(7) 0.025(8)
O(4) 0.030(9) 0.085(9) 0.062(11) -0.017(7) -0.014(7) 0.013(7)
N(5) 0.038(11) 0.056(8) 0.038(11) 0.005(7) -0.000(9) 0.002(8)
C(6) 0.03(1) 0.037(10) 0.05(2) -0.006(10) 0.013(10) -0.014(11)
C(7) 0.06(2) 0.048(11) 0.05(2) 0.005(11) 0.01(1) 0.002(11)
C(8) 0.06(2) 0.09(2) 0.03(2) -0.007(13) 0.001(10) 0.000(13)
C(9) 0.042(13) 0.028(9) 0.03(2) 0.000(9) 0.012(10) -0.004(11)
C(10) 0.03(1) 0.040(11) 0.04(2) -0.007(9) -0.002(10) 0.003(11)
C(11) 0.05(1) 0.058(11) 0.02(2) -0.010(11) 0.019(12) -0.005(10)
C(12) 0.042(13) 0.055(12) 0.03(2) 0.008(10) 0.019(10) -0.005(10)
C(13) 0.03(1) 0.040(10) 0.03(2) 0.006(9) -0.001(13) 0.009(12)
C(14) 0.04(1) 0.09(2) 0.05(2) -0.019(11) 0.009(12) 0.001(13)
C(15) 0.021(13) 0.052(11) 0.06(2) -0.001(10) 0.006(11) -0.011(10)
C(16) 0.06(1) 0.049(12) 0.04(2) 0.005(10) 0.012(12) 0.01(1)
C(17) 0.06(2) 0.05(1) 0.06(2) 0.007(10) 0.009(13) -0.024(13)
C(18) 0.04(2) 0.11(2) 0.00(1) 0.03(1) 0.012(11) -0.00(1)
C(19) 0.06(2) 0.08(1) 0.05(2) -0.00(1) 0.013(13) 0.012(13)
C(20) 0.06(2) 0.06(1) 0.06(2) 0.009(12) 0.016(13) 0.015(13)
C(21) 0.07(2) 0.07(1) 0.05(2) 0.009(13) 0.04(1) -0.009(12)
C(22) 0.03(1) 0.071(13) 0.07(2) 0.001(12) -0.01(1) 0.03(2)
C(23) 0.08(2) 0.061(12) 0.05(2) -0.004(12) 0.038(13) 0.017(11)
C(24) 0.05(2) 0.08(2) 0.08(2) -0.002(13) 0.02(1) -0.025(13)
C(25) 0.05(2) 0.08(2) 0.09(2) 0.004(12) 0.032(13) 0.005(13)
C(26) 0.10(2) 0.11(2) 0.03(2) 0.04(1) 0.03(2) 0.02(1)
C(27) 0.07(2) 0.08(1) 0.04(2) 0.017(13) 0.027(13) -0.003(11)
C(28) 0.05(2) 0.055(12) 0.09(2) -0.005(10) 0.013(13) -0.02(2)
C(29) 0.10(2) 0.056(12) 0.07(2) -0.01(1) -0.00(1) 0.028(12)
C(30) 0.08(2) 0.069(12) 0.14(2) 0.02(1) 0.036(13) -0.03(1)
C(31) 0.08(2) 0.10(2) 0.04(2) 0.02(2) -0.003(13) -0.01(2)
C(32) 0.04(1) 0.09(2) 0.06(2) -0.003(12) 0.028(11) 0.015(13)
C(33) 0.06(2) 0.056(13) 0.10(2) -0.001(11) 0.03(1) -0.01(1)
C(34) 0.04(1) 0.10(2) 0.08(2) 0.009(13) -0.006(11) 0.001(13)
C(35) 0.09(2) 0.15(2) 0.08(2) 0.00(2) -0.03(2) 0.01(2)
C(36) 0.05(1) 0.058(12) 0.10(2) 0.005(10) 0.014(12) -0.001(12)
C(37) 0.10(2) 0.06(1) 0.13(2) 0.013(13) 0.03(2) -0.02(1)
C(38) 0.08(2) 0.07(1) 0.09(2) -0.033(13) -0.03(1) -0.00(1)
C(39) 0.30(4) 0.57(7) 0.08(3) 0.31(5) -0.08(3) -0.11(4)

loop_
_atom_type_symbol
_atom_type_description
_atom_type_scat_dispersion_real
_atom_type_scat_dispersion_imag
_atom_type_scat_source
C C 0.003 0.002
;
International Tables for Crystallography
(1992, Vol. C, Tables 4.2.6.8 and 6.1.1.4)
;
H H 0.000 0.000
;
International Tables for Crystallography
(1992, Vol. C, Table 6.1.1.4)
;
N N 0.006 0.003
;
International Tables for Crystallography
(1992, Vol. C, Tables 4.2.6.8 and 6.1.1.4)
;
O O 0.011 0.006
;
International Tables for Crystallography
(1992, Vol. C, Tables 4.2.6.8 and 6.1.1.4)
;

loop_
_geom_angle_atom_site_label_1
_geom_angle_atom_site_label_2
_geom_angle_atom_site_label_3
_geom_angle
O(1) C(15) C(10) 112(1)
O(1) C(15) C(11) 108(1)
O(2) C(23) C(13) 114(1)
O(2) C(23) C(36) 106(1)
O(3) C(18) O(4) 125(1)
O(3) C(18) C(6) 117(1)
O(4) C(18) C(6) 117(1)
N(5) C(11) C(9) 109(1)
N(5) C(11) C(15) 108(1)
C(18) C(6) C(14) 122(1)
C(29) C(6) C(14) 114(1)
C(6) C(14) C(19) 122(1)
C(29) C(6) C(18) 122(1)
C(6) C(29) C(38) 122(1)
C(7) C(13) C(23) 120(1)
C(7) C(13) C(27) 122(1)
C(21) C(7) C(13) 115(1)
C(7) C(21) C(22) 124(2)
C(8) C(17) C(12) 118(1)
C(20) C(8) C(17) 118(1)
C(8) C(20) C(16) 120(1)
C(12) C(9) C(11) 122(1)
C(9) C(11) C(15) 116(1)
C(16) C(9) C(11) 118(1)
C(16) C(9) C(12) 118(1)
C(9) C(12) C(17) 122(1)
C(9) C(16) C(20) 120(1)
C(10) C(15) C(11) 108(1)
C(28) C(10) C(15) 122(1)
C(25) C(10) C(15) 119(1)
C(28) C(10) C(25) 118(2)
C(10) C(25) C(33) 122(1)
C(10) C(28) C(24) 119(1)
C(27) C(13) C(23) 116(2)
C(13) C(23) C(36) 110(1)
C(13) C(27) C(26) 117(2)
C(14) C(19) C(31) 121(1)
C(19) C(31) C(38) 117(1)
C(19) C(31) C(35) 121(2)
C(21) C(22) C(26) 116(1)
C(21) C(22) C(34) 117(2)
C(22) C(26) C(27) 123(1)
C(34) C(22) C(26) 126(2)
C(22) C(34) C(37) 113(1)
C(32) C(24) C(28) 121(2)
C(24) C(32) C(33) 119(2)
C(25) C(33) C(32) 118(1)
C(29) C(38) C(31) 120(1)
C(30) C(37) C(34) 110(1)
C(38) C(31) C(35) 120(1)
C(31) C(35) C(39) 119(2)
O(1) C(15) H(9) 108.7906
O(2) C(23) H(15) 108.9449
H(2) N(5) C(11) 108.8360
H(3) N(5) C(11) 108.0364
N(5) C(11) H(6) 106.3708
H(1) N(5) C(11) 111.5271
H(2) N(5) H(1) 109.4727
H(3) N(5) H(1) 109.4653
H(3) N(5) H(2) 109.4695
C(6) C(14) H(8) 116.3971
C(6) C(29) H(21) 115.0258
H(4) C(7) C(13) 120.7736
H(4) C(7) C(21) 123.3366
C(7) C(21) H(14) 117.2092
H(5) C(8) C(17) 119.5426
C(8) C(17) H(11) 120.2293
H(5) C(8) C(20) 121.3328
C(8) C(20) H(13) 119.9083
C(9) C(11) H(6) 107.1437
C(9) C(12) H(7) 118.3732
C(9) C(16) H(10) 118.4269
C(10) C(15) H(9) 108.9009
C(10) C(25) H(17) 118.3365
C(10) C(28) H(20) 117.8046
H(6) C(11) C(15) 108.9983
C(11) C(15) H(9) 109.5794
H(7) C(12) C(17) 119.1995
C(12) C(17) H(11) 121.4890
C(13) C(23) H(15) 107.9557
C(13) C(27) H(19) 120.5001
H(8) C(14) C(19) 120.7462
C(14) C(19) H(12) 121.1295
H(10) C(16) C(20) 120.8276
C(16) C(20) H(13) 119.0427
H(12) C(19) C(31) 117.4539
H(14) C(21) C(22) 118.5550
C(22) C(26) H(18) 117.7762
C(22) C(34) H(27) 108.3064
C(22) C(34) H(28) 108.1440
H(15) C(23) C(36) 108.8072
C(23) C(36) H(31) 108.4999
C(23) C(36) H(32) 112.2401
C(23) C(36) H(33) 107.6315
C(24) C(28) H(20) 122.7840
H(16) C(24) C(28) 118.6883
H(16) C(24) C(32) 119.9424
C(24) C(32) H(25) 119.9609
H(17) C(25) C(33) 119.3792
C(25) C(33) H(26) 121.5241
C(26) C(27) H(19) 121.4477
H(18) C(26) C(27) 119.1675
H(21) C(29) C(38) 121.9579
C(29) C(38) H(36) 122.2142
C(30) C(37) H(34) 109.9915
C(30) C(37) H(35) 108.5619
H(22) C(30) C(37) 108.6206
H(23) C(30) C(37) 112.3398
H(24) C(30) C(37) 107.3965
H(23) C(30) H(22) 109.4725
H(24) C(30) H(22) 109.4833
H(24) C(30) H(23) 109.4753
C(31) C(35) H(29) 107.5623
C(31) C(35) H(30) 108.3256
C(31) C(38) H(36) 117.2495
C(32) C(33) H(26) 119.6017
H(25) C(32) C(33) 120.3047
H(27) C(34) C(37) 107.5475
H(28) C(34) C(37) 109.8746
C(34) C(37) H(34) 109.8239
C(34) C(37) H(35) 108.1327
H(28) C(34) H(27) 109.4713
H(29) C(35) C(39) 102.8760
H(30) C(35) C(39) 109.0802
C(35) C(39) H(37) 105.6897
C(35) C(39) H(39) 105.5913
C(35) C(39) H(38) 116.8806
H(30) C(35) H(29) 109.4578
H(32) C(36) H(31) 109.4838
H(33) C(36) H(31) 109.4686
H(33) C(36) H(32) 109.4673
H(35) C(37) H(34) 109.4528
H(39) C(39) H(37) 109.4720
H(38) C(39) H(37) 109.4770
H(39) C(39) H(38) 109.4824

loop_
_geom_bond_atom_site_label_1
_geom_bond_atom_site_label_2
_geom_bond_distance
O(1) C(15) 1.43(2)
O(2) C(23) 1.45(2)
O(3) C(18) 1.27(2)
O(4) C(18) 1.24(2)
N(5) C(11) 1.51(2)
C(6) C(14) 1.40(3)
C(6) C(18) 1.49(2)
C(6) C(29) 1.36(3)
C(7) C(13) 1.35(4)
C(7) C(21) 1.38(3)
C(8) C(17) 1.41(3)
C(8) C(20) 1.38(3)
C(9) C(11) 1.53(2)
C(9) C(12) 1.38(2)
C(9) C(16) 1.36(3)
C(10) C(15) 1.53(3)
C(10) C(25) 1.36(3)
C(10) C(28) 1.42(3)
C(11) C(15) 1.54(2)
C(12) C(17) 1.38(3)
C(13) C(23) 1.52(3)
C(13) C(27) 1.39(3)
C(14) C(6) 1.40(3)
C(14) C(19) 1.36(2)
C(16) C(20) 1.38(3)
C(18) C(6) 1.49(2)
C(19) C(31) 1.37(3)
C(21) C(22) 1.38(3)
C(22) C(26) 1.34(4)
C(22) C(34) 1.55(3)
C(23) C(36) 1.53(2)
C(24) C(28) 1.38(4)
C(24) C(32) 1.37(3)
C(25) C(33) 1.39(3)
C(26) C(27) 1.37(3)
C(29) C(6) 1.36(3)
C(29) C(38) 1.40(3)
C(30) C(37) 1.58(3)
C(31) C(35) 1.50(3)
C(31) C(38) 1.37(3)
C(32) C(33) 1.39(3)
C(34) C(37) 1.47(3)
C(35) C(39) 1.30(5)
C(38) C(29) 1.40(3)
N(5) H(1) 0.9501
N(5) H(2) 0.9500
N(5) H(3) 0.9500
C(7) H(4) 0.9499
C(8) H(5) 0.9500
C(11) H(6) 0.9500
C(12) H(7) 0.9499
C(14) H(8) 0.9500
C(15) H(9) 0.9499
C(16) H(10) 0.9500
C(17) H(11) 0.9500
C(19) H(12) 0.9500
C(20) H(13) 0.9500
C(21) H(14) 0.9500
C(23) H(15) 0.9500
C(24) H(16) 0.9500
C(25) H(17) 0.9500
C(26) H(18) 0.9500
C(27) H(19) 0.9499
C(28) H(20) 0.9499
C(29) H(21) 0.9500
C(30) H(22) 0.9500
C(30) H(23) 0.9500
C(30) H(24) 0.9499
C(32) H(25) 0.9500
C(33) H(26) 0.9500
C(34) H(27) 0.9499
C(34) H(28) 0.9500
C(35) H(29) 0.9500
C(35) H(30) 0.9501
C(36) H(31) 0.9498
C(36) H(32) 0.9500
C(36) H(33) 0.9500
C(37) H(34) 0.9500
C(37) H(35) 0.9500
C(38) H(36) 0.9502
C(39) H(37) 0.9500
C(39) H(38) 0.9499
C(39) H(39) 0.9499
H(21) C(29) 0.9500

loop_
_geom_contact_atom_site_label_1
_geom_contact_atom_site_label_2
_geom_contact_distance
_geom_contact_site_symmetry_2
O(1) O(2) 2.78(1) 54501
O(1) O(4) 3.58(2) .
O(1) N(5) 2.82(2) .
O(1) C(9) 3.06(2) .
O(1) C(10) 2.46(2) .
O(1) C(11) 2.42(2) .
O(1) C(12) 3.11(2) .
O(1) C(28) 2.88(3) .
O(2) O(1) 2.78(1) 56501
O(2) O(3) 2.68(2) .
O(2) C(7) 3.01(2) .
O(2) C(13) 2.49(2) .
O(2) C(15) 3.50(2) 56501
O(2) C(27) 3.58(2) .
O(2) C(36) 2.39(2) .
O(3) O(4) 2.23(2) .
O(3) N(5) 3.44(1) .
O(3) C(6) 2.37(2) .
O(3) C(23) 3.59(2) .
O(3) C(29) 2.81(2) .
O(4) N(5) 2.79(2) .
O(4) C(6) 2.34(2) .
O(4) C(14) 2.83(2) .
O(4) C(15) 3.57(2) .
O(4) C(29) 3.59(2) .
N(5) C(9) 2.47(2) .
N(5) C(12) 3.02(2) .
N(5) C(15) 2.47(2) .
N(5) C(16) 3.57(3) .
N(5) C(18) 3.46(2) .
C(6) O(3) 2.37(2) .
C(6) O(4) 2.34(2) .
C(6) C(19) 2.43(3) .
C(6) C(31) 2.84(2) .
C(6) C(38) 2.43(2) .
C(7) C(22) 2.44(3) .
C(7) C(23) 2.50(3) .
C(7) C(26) 2.76(3) .
C(7) C(27) 2.41(3) .
C(7) C(36) 3.11(2) .
C(8) C(9) 2.78(2) .
C(8) C(12) 2.39(3) .
C(8) C(16) 2.40(3) .
C(9) C(10) 3.03(2) .
C(9) C(15) 2.61(2) .
C(9) C(17) 2.41(2) .
C(9) C(20) 2.38(3) .
C(9) C(28) 3.39(3) .
C(10) C(11) 2.49(3) .
C(10) C(16) 3.46(2) .
C(10) C(24) 2.42(3) .
C(10) C(32) 2.79(3) .
C(10) C(33) 2.41(3) .
C(11) C(12) 2.55(2) .
C(11) C(16) 2.48(3) .
C(11) C(25) 3.16(3) .
C(11) C(28) 3.43(3) .
C(12) C(15) 3.29(2) .
C(12) C(16) 2.36(2) .
C(12) C(20) 2.73(3) .
C(13) C(21) 2.32(3) .
C(13) C(22) 2.75(2) .
C(13) C(26) 2.36(3) .
C(13) C(36) 2.50(2) .
C(14) C(18) 2.55(3) .
C(14) C(29) 2.33(3) .
C(14) C(31) 2.38(3) .
C(14) C(38) 2.72(3) .
C(15) O(2) 3.50(2) 54501
C(15) C(16) 3.54(2) .
C(15) C(25) 2.49(3) .
C(15) C(28) 2.58(3) .
C(16) C(17) 2.77(2) .
C(17) C(20) 2.40(3) .
C(18) C(29) 2.51(2) .
C(19) C(6) 2.43(3) .
C(19) C(29) 2.72(3) .
C(19) C(35) 2.51(3) .
C(19) C(38) 2.34(3) .
C(19) C(39) 3.33(4) .
C(21) C(26) 2.32(3) .
C(21) C(27) 2.71(4) .
C(21) C(34) 2.51(3) .
C(21) C(37) 3.13(3) .
C(22) C(27) 2.39(3) .
C(22) C(37) 2.52(3) .
C(23) C(27) 2.48(2) .
C(24) C(25) 2.74(3) .
C(24) C(33) 2.39(3) .
C(25) C(28) 2.39(3) .
C(25) C(32) 2.40(3) .
C(26) C(34) 2.58(3) .
C(26) C(37) 3.55(3) .
C(27) C(36) 3.47(2) .
C(28) C(32) 2.40(3) .
C(28) C(33) 2.78(2) .
C(29) O(3) 2.81(2) .
C(29) O(4) 3.59(2) .
C(29) C(14) 2.33(3) .
C(29) C(18) 2.51(2) .
C(29) C(19) 2.72(3) .
C(29) C(31) 2.40(3) .
C(30) C(34) 2.51(3) .
C(31) C(6) 2.84(2) .
C(31) C(29) 2.40(3) .
C(31) C(39) 2.42(4) .
C(35) C(38) 2.49(3) .
C(38) C(6) 2.43(2) .
C(38) C(39) 3.25(4) .
O(1) H(2) 2.6734 .
O(1) H(3) 2.8100 .
O(1) H(6) 3.0324 54501
O(1) H(6) 3.2286 .
O(1) H(7) 2.6579 .
O(1) H(9) 1.9595 .
O(1) H(17) 3.1552 54501
O(1) H(20) 2.5400 .
O(1) H(33) 3.1008 54501
O(2) H(4) 2.8290 .
O(2) H(9) 3.5380 .
O(2) H(9) 3.2325 56501
O(2) H(15) 1.9744 .
O(2) H(17) 2.7168 .
O(2) H(21) 3.2823 .
O(2) H(31) 2.8051 .
O(2) H(32) 3.1713 .
O(2) H(33) 2.3407 .
O(3) H(1) 3.4920 .
O(3) H(2) 2.7536 .
O(3) H(8) 3.3072 56501
O(3) H(9) 2.8702 .
O(3) H(15) 3.4543 .
O(3) H(21) 2.4485 .
O(3) H(33) 3.4902 54501
O(4) H(1) 3.1411 .
O(4) H(2) 1.8616 .
O(4) H(3) 3.1935 .
O(4) H(8) 2.5147 .
O(4) H(9) 3.0238 .
N(5) H(6) 1.9934 .
N(5) H(7) 2.8199 .
N(5) H(9) 2.6527 .
C(6) H(8) 2.0154 .
C(6) H(12) 3.2894 .
C(6) H(15) 3.0291 54501
C(6) H(21) 1.9652 .
C(6) H(32) 3.4550 54501
C(6) H(33) 3.5688 54501
C(6) H(36) 3.2914 .
C(7) H(14) 2.0036 .
C(7) H(15) 3.2440 .
C(7) H(17) 3.4820 .
C(7) H(19) 3.2533 .
C(7) H(22) 3.1927 56502
C(7) H(31) 3.4968 54501
C(7) H(31) 2.6956 .
C(7) H(32) 3.1314 54501
C(7) H(34) 3.5254 56501
C(7) H(35) 3.5390 56501
C(8) H(7) 3.2518 .
C(8) H(10) 3.2565 .
C(8) H(11) 2.0587 .
C(8) H(13) 2.0271 .
C(9) H(1) 2.8712 .
C(9) H(2) 3.2446 .
C(9) H(3) 2.4513 .
C(9) H(6) 2.0215 .
C(9) H(7) 2.0103 .
C(9) H(9) 3.4031 .
C(9) H(10) 1.9981 .
C(9) H(11) 3.2719 .
C(9) H(13) 3.2285 .
C(9) H(20) 3.3453 .
C(10) H(6) 2.6874 .
C(10) H(9) 2.0420 .
C(10) H(10) 3.4018 .
C(10) H(16) 3.2708 .
C(10) H(17) 1.9960 .
C(10) H(20) 2.0421 .
C(10) H(26) 3.2707 .
C(10) H(33) 3.0557 54501
C(11) H(1) 2.0535 .
C(11) H(2) 2.0225 .
C(11) H(3) 2.0132 .
C(11) H(7) 2.6956 .
C(11) H(9) 2.0669 .
C(11) H(10) 2.5879 .
C(11) H(17) 3.1078 .
C(11) H(20) 3.5385 .
C(12) H(1) 3.5456 .
C(12) H(3) 2.5435 .
C(12) H(5) 3.2479 .
C(12) H(6) 3.2787 .
C(12) H(10) 3.2552 54501
C(12) H(10) 3.2095 .
C(12) H(11) 2.0409 .
C(12) H(20) 3.3669 .
C(13) H(4) 2.0112 .
C(13) H(14) 3.1687 .
C(13) H(15) 2.0264 .
C(13) H(18) 3.2231 .
C(13) H(19) 2.0418 .
C(13) H(21) 3.2442 .
C(13) H(31) 2.4985 .
C(13) H(32) 3.1743 54501
C(13) H(32) 2.9318 .
C(13) H(33) 3.2571 .
C(13) H(35) 3.3534 56501
C(14) H(12) 2.0257 .
C(14) H(15) 2.8549 54501
C(14) H(21) 3.5622 54501
C(14) H(21) 3.1772 .
C(15) H(1) 3.2463 .
C(15) H(2) 2.4157 .
C(15) H(3) 2.8924 .
C(15) H(6) 2.0602 .
C(15) H(7) 3.1994 .
C(15) H(17) 2.6006 .
C(15) H(20) 2.7197 .
C(15) H(33) 2.7234 54501
C(16) H(5) 3.2573 .
C(16) H(6) 2.4840 .
C(16) H(7) 3.2073 .
C(16) H(7) 3.5313 56501
C(16) H(11) 3.2715 56501
C(16) H(13) 2.0159 .
C(17) H(5) 2.0519 .
C(17) H(7) 2.0186 .
C(17) H(10) 3.3192 54501
C(17) H(13) 3.5401 54501
C(17) H(13) 3.2630 .
C(18) H(2) 2.5638 .
C(18) H(8) 2.6711 .
C(18) H(9) 2.9827 .
C(18) H(21) 2.5977 .
C(18) H(33) 3.3673 54501
C(19) H(8) 2.0220 .
C(19) H(15) 3.1264 54501
C(19) H(16) 3.4201 55601
C(19) H(21) 3.3383 54501
C(19) H(29) 3.2084 .
C(19) H(30) 2.5951 .
C(19) H(36) 3.1903 .
C(19) H(37) 3.3373 .
C(19) H(39) 3.3203 .
C(20) H(5) 2.0408 .
C(20) H(10) 2.0333 .
C(20) H(11) 3.2610 .
C(20) H(11) 3.1991 56501
C(21) H(4) 2.0631 .
C(21) H(14) 3.4089 55502
C(21) H(18) 3.1760 .
C(21) H(23) 3.4948 56501
C(21) H(27) 2.6616 .
C(21) H(27) 3.4163 55502
C(21) H(28) 3.2652 .
C(21) H(31) 3.2678 54501
C(21) H(32) 3.1457 54501
C(21) H(34) 2.8239 .
C(21) H(35) 3.4933 .
C(21) H(35) 3.5056 56501
C(22) H(4) 3.3086 .
C(22) H(14) 2.0184 .
C(22) H(18) 1.9726 .
C(22) H(19) 3.2380 .
C(22) H(23) 3.1308 56501
C(22) H(27) 2.0555 .
C(22) H(28) 2.0536 .
C(22) H(32) 3.2844 54501
C(22) H(34) 2.6605 .
C(22) H(35) 2.7367 .
C(22) H(35) 3.3626 56501
C(23) H(4) 2.6591 .
C(23) H(19) 2.6099 .
C(23) H(21) 3.1607 .
C(23) H(31) 2.0399 .
C(23) H(32) 2.0831 .
C(23) H(33) 2.0298 .
C(24) H(20) 2.0570 .
C(24) H(24) 3.2000 55502
C(24) H(25) 2.0226 .
C(24) H(26) 3.4385 54501
C(24) H(26) 3.2433 .
C(25) H(4) 3.2382 .
C(25) H(6) 2.9300 .
C(25) H(9) 2.6124 .
C(25) H(10) 3.4860 .
C(25) H(20) 3.2317 .
C(25) H(20) 3.4133 56501
C(25) H(25) 3.2592 .
C(25) H(26) 2.0569 .
C(25) H(33) 3.3139 54501
C(26) H(14) 3.1742 .
C(26) H(19) 2.0357 .
C(26) H(27) 3.1928 .
C(26) H(28) 2.6480 .
C(26) H(32) 3.3129 54501
C(26) H(35) 3.4669 .
C(26) H(35) 3.1891 56501
C(26) H(38) 3.4397 56602
C(27) H(4) 3.2620 .
C(27) H(15) 2.4628 .
C(27) H(18) 2.0136 .
C(27) H(21) 2.9990 .
C(27) H(31) 3.5838 .
C(27) H(32) 3.2844 54501
C(27) H(32) 3.5702 .
C(27) H(35) 3.1912 56501
C(27) H(36) 3.3626 .
C(27) H(39) 3.4134 56501
C(28) H(9) 3.2713 .
C(28) H(16) 2.0175 .
C(28) H(17) 3.2436 .
C(28) H(25) 3.2553 .
C(28) H(26) 3.3308 54501
C(29) H(8) 3.1806 .
C(29) H(12) 3.2556 56501
C(29) H(15) 3.3522 54501
C(29) H(19) 3.4118 .
C(29) H(32) 3.1639 54501
C(29) H(36) 2.0724 .
C(30) H(4) 3.3451 54502
C(30) H(26) 3.2781 54502
C(30) H(27) 3.4737 54501
C(30) H(27) 2.6106 .
C(30) H(28) 2.7143 .
C(30) H(30) 3.4688 55602
C(30) H(34) 2.0999 .
C(30) H(34) 3.4291 55502
C(30) H(35) 2.0830 .
C(31) H(8) 3.2433 .
C(31) H(12) 1.9956 .
C(31) H(15) 3.5089 54501
C(31) H(16) 3.5000 55601
C(31) H(19) 3.5291 54501
C(31) H(21) 3.2691 .
C(31) H(25) 3.4884 55601
C(31) H(29) 2.0058 .
C(31) H(30) 2.0148 .
C(31) H(36) 1.9892 .
C(31) H(37) 2.7987 .
C(31) H(38) 3.2250 .
C(31) H(39) 2.3765 .
C(32) H(16) 2.0224 .
C(32) H(17) 3.2527 .
C(32) H(20) 3.2708 .
C(32) H(24) 3.1247 55502
C(32) H(26) 2.0332 .
C(33) H(4) 3.3038 .
C(33) H(16) 3.2476 .
C(33) H(17) 2.0360 .
C(33) H(20) 3.3175 56501
C(33) H(25) 2.0401 .
C(34) H(14) 2.6087 .
C(34) H(14) 3.3186 55502
C(34) H(18) 2.7281 .
C(34) H(22) 2.9125 .
C(34) H(23) 3.2811 .
C(34) H(23) 3.1073 56501
C(34) H(24) 2.4872 .
C(34) H(29) 3.3294 55602
C(34) H(34) 2.0026 .
C(34) H(35) 1.9830 .
C(35) H(12) 2.6383 .
C(35) H(16) 3.4276 55601
C(35) H(24) 3.3514 55602
C(35) H(25) 3.3361 55601
C(35) H(28) 3.2829 55602
C(35) H(36) 2.6036 .
C(35) H(37) 1.8092 .
C(35) H(38) 1.9296 .
C(35) H(39) 1.8081 .
C(36) H(4) 3.0183 .
C(36) H(9) 2.9980 56501
C(36) H(15) 2.0437 .
C(36) H(19) 3.5740 .
C(37) H(14) 3.0051 .
C(37) H(22) 2.0837 .
C(37) H(23) 2.1269 .
C(37) H(24) 2.0690 .
C(37) H(27) 1.9760 .
C(37) H(28) 2.0031 .
C(37) H(34) 3.3818 55502
C(37) H(38) 3.5572 55602
C(38) H(12) 3.1906 .
C(38) H(12) 3.5040 56501
C(38) H(15) 3.5914 54501
C(38) H(19) 3.4934 .
C(38) H(21) 2.0698 .
C(38) H(29) 2.5530 .
C(38) H(30) 3.1972 .
C(38) H(37) 3.5757 56501
C(38) H(39) 2.9123 .
C(39) H(12) 3.3365 .
C(39) H(18) 3.5479 54602
C(39) H(19) 3.2140 54501
C(39) H(29) 1.7764 .
C(39) H(30) 1.8475 .
C(39) H(36) 3.2031 .
C(39) H(38) 3.4815 55602
C(39) H(39) 3.4326 55602
H(4) C(30) 3.3451 56502
H(6) O(1) 3.0324 56501
H(7) C(16) 3.5313 54501
H(8) O(3) 3.3072 54501
H(8) C(6) 2.0154 .
H(8) C(29) 3.1806 .
H(9) O(2) 3.2325 54501
H(9) C(36) 2.9980 54501
H(10) C(12) 3.2552 56501
H(10) C(17) 3.3192 56501
H(11) C(16) 3.2715 54501
H(11) C(20) 3.1991 54501
H(12) C(6) 3.2894 .
H(12) C(29) 3.2556 54501
H(12) C(38) 3.5040 54501
H(13) C(17) 3.5401 56501
H(14) C(21) 3.4089 55502
H(14) C(34) 3.3186 55502
H(15) C(6) 3.0291 56501
H(15) C(14) 2.8549 56501
H(15) C(19) 3.1264 56501
H(15) C(29) 3.3522 56501
H(15) C(31) 3.5089 56501
H(15) C(38) 3.5914 56501
H(17) O(1) 3.1552 56501
H(18) C(39) 3.5479 56602
H(19) C(29) 3.4118 .
H(19) C(31) 3.5291 56501
H(19) C(39) 3.2140 56501
H(20) C(25) 3.4133 54501
H(20) C(33) 3.3175 54501
H(21) C(6) 1.9652 .
H(21) C(14) 3.5622 56501
H(21) C(19) 3.3383 56501
H(22) C(7) 3.1927 54502
H(23) C(21) 3.4948 54501
H(23) C(22) 3.1308 54501
H(23) C(34) 3.1073 54501
H(24) C(24) 3.2000 55502
H(24) C(32) 3.1247 55502
H(24) C(35) 3.3514 55602
H(26) C(24) 3.4385 56501
H(26) C(28) 3.3308 56501
H(26) C(30) 3.2781 56502
H(27) C(21) 3.4163 55502
H(27) C(30) 3.4737 56501
H(28) C(35) 3.2829 55602
H(29) C(32) 3.5799 55601
H(29) C(34) 3.3294 55602
H(30) C(24) 3.4247 55601
H(30) C(30) 3.4688 55602
H(31) C(7) 3.4968 56501
H(31) C(21) 3.2678 56501
H(32) C(6) 3.4550 56501
H(32) C(7) 3.1314 56501
H(32) C(13) 3.1743 56501
H(32) C(21) 3.1457 56501
H(32) C(22) 3.2844 56501
H(32) C(26) 3.3129 56501
H(32) C(27) 3.2844 56501
H(32) C(29) 3.1639 56501
H(33) O(1) 3.1008 56501
H(33) O(3) 3.4902 56501
H(33) C(6) 3.5688 56501
H(33) C(10) 3.0557 56501
H(33) C(15) 2.7234 56501
H(33) C(18) 3.3673 56501
H(33) C(25) 3.3139 56501
H(34) C(7) 3.5254 54501
H(34) C(30) 3.4291 55502
H(34) C(37) 3.3818 55502
H(35) C(7) 3.5390 54501
H(35) C(13) 3.3534 54501
H(35) C(21) 3.5056 54501
H(35) C(22) 3.3626 54501
H(35) C(26) 3.1891 54501
H(35) C(27) 3.1912 54501
H(36) C(6) 3.2914 .
H(36) C(29) 2.0724 .
H(37) C(38) 3.5757 54501
H(38) C(26) 3.4397 54602
H(38) C(37) 3.5572 55602
H(38) C(39) 3.4815 55602
H(39) C(27) 3.4134 54501
H(39) C(39) 3.4326 55602

loop_
_geom_torsion_atom_site_label_1
_geom_torsion_atom_site_label_2
_geom_torsion_atom_site_label_3
_geom_torsion_atom_site_label_4
_geom_torsion
C(18) C(6) C(14) C(19) 178(2)
C(29) C(6) C(14) C(19) 1(3)
C(14) C(6) C(18) O(3) 177(2)
C(14) C(6) C(18) O(4) -1(2)
C(29) C(6) C(18) O(3) -5(3)
C(29) C(6) C(18) O(4) 175(2)
C(14) C(6) C(29) C(38) -1(3)
C(18) C(6) C(29) C(38) -178(2)
C(21) C(7) C(13) C(23) 178(1)
C(21) C(7) C(13) C(27) 0(2)
C(13) C(7) C(21) C(22) 0(2)
C(20) C(8) C(17) C(12) 0(2)
C(17) C(8) C(20) C(16) -1(3)
C(12) C(9) C(11) N(5) -54(2)
C(12) C(9) C(11) C(15) 68(2)
C(16) C(9) C(11) N(5) 130(1)
C(16) C(9) C(11) C(15) -107(1)
C(11) C(9) C(12) C(17) 179(1)
C(16) C(9) C(12) C(17) -5(2)
C(11) C(9) C(16) C(20) 179(1)
C(12) C(9) C(16) C(20) 3(2)
C(25) C(10) C(15) O(1) -161(1)
C(25) C(10) C(15) C(11) 78(1)
C(28) C(10) C(15) O(1) 22(1)
C(28) C(10) C(15) C(11) -97(1)
C(15) C(10) C(25) C(33) -178(1)
C(28) C(10) C(25) C(33) -2(2)
C(15) C(10) C(28) C(24) 177(1)
C(25) C(10) C(28) C(24) 1(2)
N(5) C(11) C(15) O(1) 58(1)
N(5) C(11) C(15) C(10) -179(1)
C(9) C(11) C(15) O(1) -65(2)
C(9) C(11) C(15) C(10) 57(1)
C(9) C(12) C(17) C(8) 2(2)
C(7) C(13) C(23) O(2) 52(2)
C(7) C(13) C(23) C(36) -67(1)
C(27) C(13) C(23) O(2) -129(1)
C(27) C(13) C(23) C(36) 110(1)
C(7) C(13) C(27) C(26) 0(2)
C(23) C(13) C(27) C(26) -178(1)
C(6) C(14) C(19) C(31) 0(2)
C(9) C(16) C(20) C(8) 0(2)
C(14) C(19) C(31) C(35) 178(2)
C(14) C(19) C(31) C(38) 0(2)
C(7) C(21) C(22) C(26) 0(2)
C(7) C(21) C(22) C(34) -179(1)
C(21) C(22) C(26) C(27) 0(2)
C(34) C(22) C(26) C(27) 179(1)
C(21) C(22) C(34) C(37) -68(2)
C(26) C(22) C(34) C(37) 110(2)
C(32) C(24) C(28) C(10) 0(2)
C(28) C(24) C(32) C(33) -1(2)
C(10) C(25) C(33) C(32) 1(2)
C(22) C(26) C(27) C(13) 0(2)
C(6) C(29) C(38) C(31) 0(3)
C(19) C(31) C(35) C(39) 94(3)
C(38) C(31) C(35) C(39) -86(3)
C(19) C(31) C(38) C(29) 0(2)
C(35) C(31) C(38) C(29) -177(2)
C(24) C(32) C(33) C(25) 0(1)
C(22) C(34) C(37) C(30) 174(1)
